data_7047162
loop_
_publ_author_name
'Oshchepkova, Elena'
'Zagidullin, Almaz'
'Burganov, Timur'
'Katsyuba, Sergey'
'Miluykov, Vasily'
'Lodochnikova, Olga'

_publ_section_title
;
 Novel enantiopure monophospholes: synthesis, spatial and electronic
 structure, photophysical characteristics and conjugation effects.
;
_journal_issue 33
_journal_name_full 'Dalton transactions (Cambridge, England : 2003)'
_journal_page_first 11521
_journal_page_last 11529
_journal_paper_doi 10.1039/c8dt02208a
_journal_volume 47
_journal_year 2018
_chemical_absolute_configuration rmad
_chemical_formula_moiety 'C39 H41 O P'
_chemical_formula_sum 'C39 H41 O P'
_chemical_formula_weight 556.69
_chemical_melting_point 298
_chemical_name_systematic 2,3,4,5-tetraphenyl-1-(1R,2S,5R)-menthyl)oxymethyl-1-phosphacyclopentadiene-2,4
_space_group_crystal_system monoclinic
_space_group_IT_number 4
_space_group_name_Hall 'P 2yb'
_space_group_name_H-M_alt 'P 1 21 1'
_symmetry_space_group_name_Hall 'P 2yb'
_symmetry_space_group_name_H-M 'P 1 21 1'
_atom_sites_solution_hydrogens geom
_audit_creation_method SHELXL-2017/1
_audit_update_record
;
2018-07-23 deposited with the CCDC.
2018-07-27 downloaded from the CCDC.
;
_cell_angle_alpha 90
_cell_angle_beta 93.693(13)
_cell_angle_gamma 90
_cell_formula_units_Z 2
_cell_length_a 12.340(10)
_cell_length_b 5.501(5)
_cell_length_c 23.97(2)
_cell_measurement_reflns_used 704
_cell_measurement_temperature 296(2)
_cell_measurement_theta_max 18.16
_cell_measurement_theta_min 3.62
_cell_volume 1624(2)
_computing_cell_refinement 'Bruker SAINT'
_computing_data_collection 'Bruker APEX2'
_computing_data_reduction 'Bruker SAINT'
_computing_molecular_graphics 'Bruker SHELXTL'
_computing_publication_material 'Bruker SHELXTL'
_computing_structure_refinement 'SHELXL-2017/1 (Sheldrick, 2017)'
_computing_structure_solution SHELXT-2014/5
_diffrn_ambient_temperature 296(2)
_diffrn_measured_fraction_theta_full 0.994
_diffrn_measured_fraction_theta_max 0.994
_diffrn_measurement_device_type 'Bruker APEX-II CCD'
_diffrn_measurement_method '\f and \w scans'
_diffrn_radiation_type MoK\a
_diffrn_radiation_wavelength 0.71073
_diffrn_reflns_av_R_equivalents 0.1396
_diffrn_reflns_av_unetI/netI 0.1302
_diffrn_reflns_Laue_measured_fraction_full 0.994
_diffrn_reflns_Laue_measured_fraction_max 0.994
_diffrn_reflns_limit_h_max 14
_diffrn_reflns_limit_h_min -14
_diffrn_reflns_limit_k_max 3
_diffrn_reflns_limit_k_min -6
_diffrn_reflns_limit_l_max 28
_diffrn_reflns_limit_l_min -26
_diffrn_reflns_number 11580
_diffrn_reflns_point_group_measured_fraction_full 0.670
_diffrn_reflns_point_group_measured_fraction_max 0.670
_diffrn_reflns_theta_full 24.984
_diffrn_reflns_theta_max 24.984
_diffrn_reflns_theta_min 2.296
_exptl_absorpt_coefficient_mu 0.113
_exptl_absorpt_correction_T_max 0.985
_exptl_absorpt_correction_T_min 0.942
_exptl_absorpt_correction_type multi-scan
_exptl_absorpt_process_details SADABS
_exptl_crystal_colour yellow
_exptl_crystal_density_diffrn 1.138
_exptl_crystal_description prismatic
_exptl_crystal_F_000 596
_exptl_crystal_size_max 0.450
_exptl_crystal_size_mid 0.370
_exptl_crystal_size_min 0.050
_refine_diff_density_max 0.177
_refine_diff_density_min -0.202
_refine_diff_density_rms 0.042
_refine_ls_abs_structure_details
;
 Classical Flack method preferred over Parsons because s.u. lower.
;
_refine_ls_abs_structure_Flack -0.1(2)
_refine_ls_extinction_method none
_refine_ls_goodness_of_fit_ref 0.978
_refine_ls_hydrogen_treatment constr
_refine_ls_matrix_type full
_refine_ls_number_parameters 389
_refine_ls_number_reflns 3844
_refine_ls_number_restraints 10
_refine_ls_restrained_S_all 0.979
_refine_ls_R_factor_all 0.1496
_refine_ls_R_factor_gt 0.0631
_refine_ls_shift/su_max 0.001
_refine_ls_shift/su_mean 0.000
_refine_ls_structure_factor_coef Fsqd
_refine_ls_weighting_details 'w=1/[\s^2^(Fo^2^)+(0.0625P)^2^] where P=(Fo^2^+2Fc^2^)/3'
_refine_ls_weighting_scheme calc
_refine_ls_wR_factor_gt 0.1216
_refine_ls_wR_factor_ref 0.1562
_reflns_Friedel_coverage 0.211
_reflns_Friedel_fraction_full 0.263
_reflns_Friedel_fraction_max 0.263
_reflns_number_gt 2017
_reflns_number_total 3844
_reflns_threshold_expression 'I > 2\s(I)'
_cod_data_source_file c8dt02208a2.cif
_cod_data_source_block shelx
_cod_depositor_comments 'Adding full bibliography for 7047162--7047163.cif.'
_cod_database_code 7047162
_shelx_shelxl_version_number 2017/1
_shelx_space_group_comment
;
The symmetry employed for this shelxl refinement is uniquely defined
by the following loop, which should always be used as a source of
symmetry information in preference to the above space-group names.
They are only intended as comments.
;
_shelx_estimated_absorpt_t_min 0.951
_shelx_estimated_absorpt_t_max 0.994

loop_
_space_group_symop_operation_xyz
'x, y, z'
'-x, y+1/2, -z'

loop_
_atom_site_label
_atom_site_type_symbol
_atom_site_fract_x
_atom_site_fract_y
_atom_site_fract_z
_atom_site_U_iso_or_equiv
_atom_site_adp_type
_atom_site_occupancy
_atom_site_site_symmetry_order
_atom_site_calc_flag
_atom_site_refinement_flags_posn
_atom_site_refinement_flags_adp
_atom_site_refinement_flags_occupancy
_atom_site_disorder_assembly
_atom_site_disorder_group
P1 P 0.26774(13) 0.6033(3) 0.25522(7) 0.0499(5) Uani 1 1 d . . . . .
C3 C 0.1590(5) 0.7682(12) 0.3364(3) 0.0457(16) Uani 1 1 d . . . . .
C31 C 0.3035(5) 0.9727(12) 0.5073(3) 0.0479(17) Uani 1 1 d . . . . .
H31 H 0.2820 1.1072 0.5274 0.057 Uiso 1 1 calc R U . . .
C35 C 0.4584(5) 0.6241(13) 0.3273(2) 0.0443(15) Uani 1 1 d . . . . .
C33 C 0.3947(5) 0.5938(14) 0.5050(2) 0.0493(16) Uani 1 1 d . . . . .
H33 H 0.4355 0.4722 0.5233 0.059 Uiso 1 1 calc R U . . .
C34 C 0.3647(4) 0.5710(12) 0.4489(2) 0.0415(15) Uani 1 1 d . . . . .
H34 H 0.3865 0.4348 0.4295 0.050 Uiso 1 1 calc R U . . .
C29 C 0.3017(4) 0.7507(11) 0.4203(2) 0.0378(15) Uani 1 1 d . . . . .
C7 C 0.3520(5) 0.5725(12) 0.1327(3) 0.0519(17) Uani 1 1 d . . . . .
H7 H 0.3199 0.4406 0.1536 0.062 Uiso 1 1 calc R U . . .
C32 C 0.3645(5) 0.7955(13) 0.5339(3) 0.0484(16) Uani 1 1 d . . . . .
H32 H 0.3857 0.8114 0.5716 0.058 Uiso 1 1 calc R U . . .
C38 C 0.6838(6) 0.5948(19) 0.3302(3) 0.073(2) Uani 1 1 d . . . . .
H38 H 0.7592 0.5854 0.3315 0.088 Uiso 1 1 calc R U . . .
C5 C 0.3397(4) 0.6519(10) 0.3215(3) 0.0429(16) Uani 1 1 d . . . . .
C25 C -0.0769(5) 1.1044(16) 0.3935(3) 0.069(2) Uani 1 1 d . . . . .
H25 H -0.1157 1.2474 0.3866 0.082 Uiso 1 1 calc R U . . .
C40 C 0.5101(6) 0.4278(13) 0.3027(3) 0.061(2) Uani 1 1 d . . . . .
H40 H 0.4686 0.3041 0.2857 0.074 Uiso 1 1 calc R U . . .
C8 C 0.4742(6) 0.5538(15) 0.1395(3) 0.069(2) Uani 1 1 d . . . . .
H8A H 0.4979 0.5730 0.1786 0.083 Uiso 1 1 calc R U . . .
H8B H 0.5064 0.6831 0.1186 0.083 Uiso 1 1 calc R U . . .
C39 C 0.6230(6) 0.4163(16) 0.3034(3) 0.070(2) Uani 1 1 d . . . . .
H39 H 0.6567 0.2888 0.2858 0.084 Uiso 1 1 calc R U . . .
C27 C -0.0459(5) 0.7440(14) 0.4468(3) 0.0578(19) Uani 1 1 d . . . . .
H27 H -0.0639 0.6418 0.4757 0.069 Uiso 1 1 calc R U . . .
C30 C 0.2735(5) 0.9545(11) 0.4514(3) 0.0447(16) Uani 1 1 d . . . . .
H30 H 0.2338 1.0795 0.4337 0.054 Uiso 1 1 calc R U . . .
C37 C 0.6363(5) 0.7834(16) 0.3547(3) 0.063(2) Uani 1 1 d . . . . .
H37 H 0.6789 0.9035 0.3725 0.075 Uiso 1 1 calc R U . . .
C4 C 0.2702(5) 0.7220(11) 0.3604(2) 0.0390(15) Uani 1 1 d . . . . .
C2 C 0.1481(5) 0.7366(12) 0.2797(3) 0.0491(17) Uani 1 1 d . . . . .
C23 C 0.0676(4) 0.8333(12) 0.3711(3) 0.0414(15) Uani 1 1 d . . . . .
C28 C 0.0407(5) 0.6859(12) 0.4143(3) 0.0499(18) Uani 1 1 d . . . . .
H28 H 0.0806 0.5452 0.4220 0.060 Uiso 1 1 calc R U . . .
C9 C 0.5118(7) 0.3090(16) 0.1186(3) 0.078(2) Uani 1 1 d . . . . .
H9 H 0.4785 0.1812 0.1402 0.094 Uiso 1 1 calc R U . . .
C24 C 0.0075(5) 1.0458(12) 0.3612(3) 0.060(2) Uani 1 1 d . . . . .
H24 H 0.0248 1.1490 0.3324 0.072 Uiso 1 1 calc R U . . .
C12 C 0.3127(6) 0.5530(15) 0.0717(3) 0.069(2) Uani 1 1 d . . . . .
H12 H 0.3486 0.6826 0.0517 0.082 Uiso 1 1 calc R U . . .
C17 C 0.0472(5) 0.7573(14) 0.2424(3) 0.0569(19) Uani 1 1 d . . . . .
C13 C 0.1898(7) 0.594(2) 0.0620(3) 0.089(3) Uani 1 1 d . . . . .
H13 H 0.1746 0.7502 0.0794 0.107 Uiso 1 1 calc R U . . .
C22A C -0.0500(14) 0.639(4) 0.2525(8) 0.089(6) Uani 0.67(2) 1 d . . P A 1
H22A H -0.0531 0.5434 0.2844 0.107 Uiso 0.67(2) 1 calc R U P A 1
C18B C 0.0335(19) 0.950(5) 0.2094(9) 0.128(12) Uani 0.67(2) 1 d . . P A 2
H18B H 0.0837 1.0763 0.2127 0.154 Uiso 0.67(2) 1 calc R U P A 2
C21A C -0.1385(16) 0.658(5) 0.2177(7) 0.105(8) Uani 0.67(2) 1 d D . P A 1
H21A H -0.2019 0.5767 0.2257 0.126 Uiso 0.67(2) 1 calc R U P A 1
C19B C -0.056(2) 0.969(6) 0.1689(15) 0.163(11) Uani 0.67(2) 1 d D . P A 2
H19B H -0.0594 1.0947 0.1429 0.196 Uiso 0.67(2) 1 calc R U P A 2
C20A C -0.1365(8) 0.799(2) 0.1689(4) 0.114(4) Uani 0.67(2) 1 d D . P A 1
H20A H -0.1994 0.8129 0.1456 0.137 Uiso 0.67(2) 1 calc R U P A 1
C22B C -0.014(3) 0.579(10) 0.2347(16) 0.089(6) Uani 0.33(2) 1 d . . P A 2
H22B H 0.0022 0.4356 0.2538 0.107 Uiso 0.33(2) 1 calc R U P A 2
C18A C 0.045(5) 0.884(10) 0.1884(17) 0.11(2) Uani 0.33(2) 1 d D . P A 1
H18A H 0.1088 0.9495 0.1759 0.128 Uiso 0.33(2) 1 calc R U P A 1
C21B C -0.111(4) 0.590(11) 0.1963(17) 0.105(8) Uani 0.33(2) 1 d . . P A 2
H21B H -0.1545 0.4538 0.1907 0.126 Uiso 0.33(2) 1 calc R U P A 2
C19A C -0.052(5) 0.908(13) 0.156(3) 0.163(11) Uani 0.33(2) 1 d D . P A 1
H19A H -0.0539 1.0049 0.1240 0.196 Uiso 0.33(2) 1 calc R U P A 1
C20B C -0.1365(8) 0.799(2) 0.1689(4) 0.114(4) Uani 0.33(2) 1 d . . P A 2
H20B H -0.2048 0.8252 0.1513 0.137 Uiso 0.33(2) 1 calc R U P A 2
C26 C -0.1041(6) 0.9537(15) 0.4357(3) 0.063(2) Uani 1 1 d . . . . .
H26 H -0.1621 0.9929 0.4569 0.076 Uiso 1 1 calc R U . . .
C10 C 0.4738(7) 0.2778(16) 0.0581(3) 0.086(3) Uani 1 1 d . . . . .
H10A H 0.4928 0.1162 0.0459 0.103 Uiso 1 1 calc R U . . .
H10B H 0.5107 0.3946 0.0357 0.103 Uiso 1 1 calc R U . . .
C36 C 0.5240(5) 0.7991(13) 0.3535(3) 0.0523(18) Uani 1 1 d . . . . .
H36 H 0.4922 0.9302 0.3707 0.063 Uiso 1 1 calc R U . . .
C15 C 0.1549(9) 0.621(3) 0.0005(4) 0.175(6) Uani 1 1 d . . . . .
H15A H 0.1995 0.7402 -0.0160 0.262 Uiso 1 1 calc R U . . .
H15B H 0.1627 0.4674 -0.0180 0.262 Uiso 1 1 calc R U . . .
H15C H 0.0803 0.6709 -0.0034 0.262 Uiso 1 1 calc R U . . .
C6 C 0.3316(5) 0.8377(12) 0.2118(2) 0.0519(18) Uani 1 1 d . . . . .
H6A H 0.3029 0.9958 0.2211 0.062 Uiso 1 1 calc R U . . .
H6B H 0.4091 0.8400 0.2217 0.062 Uiso 1 1 calc R U . . .
O6 O 0.3154(4) 0.8026(8) 0.15347(18) 0.0580(13) Uani 1 1 d . . . . .
C11 C 0.3518(8) 0.3134(17) 0.0490(3) 0.091(3) Uani 1 1 d . . . . .
H11A H 0.3317 0.3054 0.0093 0.110 Uiso 1 1 calc R U . . .
H11B H 0.3153 0.1814 0.0670 0.110 Uiso 1 1 calc R U . . .
C16 C 0.6347(7) 0.280(2) 0.1258(4) 0.132(4) Uani 1 1 d . . . . .
H16A H 0.6581 0.2999 0.1645 0.198 Uiso 1 1 calc R U . . .
H16B H 0.6546 0.1205 0.1136 0.198 Uiso 1 1 calc R U . . .
H16C H 0.6689 0.4002 0.1039 0.198 Uiso 1 1 calc R U . . .
C14 C 0.1221(8) 0.407(2) 0.0906(5) 0.131(4) Uani 1 1 d . . . . .
H14A H 0.1466 0.3950 0.1293 0.196 Uiso 1 1 calc R U . . .
H14B H 0.0472 0.4550 0.0875 0.196 Uiso 1 1 calc R U . . .
H14C H 0.1297 0.2514 0.0729 0.196 Uiso 1 1 calc R U . . .

loop_
_atom_site_aniso_label
_atom_site_aniso_U_11
_atom_site_aniso_U_22
_atom_site_aniso_U_33
_atom_site_aniso_U_23
_atom_site_aniso_U_13
_atom_site_aniso_U_12
P1 0.0493(10) 0.0583(11) 0.0419(10) -0.0021(10) 0.0029(8) -0.0037(11)
C3 0.038(4) 0.050(4) 0.049(4) 0.009(3) 0.002(3) 0.005(3)
C31 0.045(4) 0.050(4) 0.048(5) -0.012(3) 0.006(3) 0.000(3)
C35 0.046(4) 0.046(4) 0.041(4) 0.005(4) 0.005(3) 0.002(4)
C33 0.043(4) 0.057(4) 0.048(4) 0.002(4) 0.003(3) -0.001(4)
C34 0.040(3) 0.042(4) 0.043(4) 0.000(3) 0.009(3) 0.000(3)
C29 0.028(3) 0.041(4) 0.045(4) 0.001(3) 0.000(3) -0.001(3)
C7 0.071(5) 0.039(4) 0.046(4) 0.001(4) 0.005(3) 0.001(4)
C32 0.043(4) 0.067(5) 0.036(4) -0.008(4) 0.004(3) -0.004(4)
C38 0.044(4) 0.102(6) 0.073(5) 0.016(6) 0.007(4) 0.002(6)
C5 0.035(3) 0.038(4) 0.055(4) -0.004(3) 0.005(3) 0.001(3)
C25 0.042(4) 0.061(4) 0.103(6) -0.006(5) 0.005(4) 0.020(4)
C40 0.067(5) 0.056(5) 0.061(5) -0.004(4) 0.009(4) 0.012(4)
C8 0.070(5) 0.073(6) 0.066(5) -0.008(4) 0.012(4) 0.006(5)
C39 0.061(5) 0.087(6) 0.064(5) 0.006(5) 0.018(4) 0.034(5)
C27 0.041(4) 0.072(5) 0.062(5) 0.000(4) 0.010(4) 0.000(4)
C30 0.039(4) 0.040(4) 0.055(5) -0.005(4) -0.005(3) 0.003(3)
C37 0.046(4) 0.080(6) 0.062(5) 0.017(5) 0.003(4) -0.012(4)
C4 0.035(3) 0.043(4) 0.039(4) 0.006(3) 0.004(3) 0.000(3)
C2 0.040(4) 0.057(4) 0.050(4) 0.001(3) 0.001(3) -0.002(3)
C23 0.029(3) 0.047(4) 0.048(4) -0.004(3) -0.001(3) 0.000(3)
C28 0.037(4) 0.052(4) 0.060(5) 0.003(3) 0.001(3) 0.000(3)
C9 0.085(6) 0.077(6) 0.073(6) -0.006(5) 0.014(5) 0.008(5)
C24 0.056(4) 0.051(5) 0.075(5) 0.015(4) 0.006(4) 0.009(4)
C12 0.087(6) 0.073(6) 0.045(4) 0.002(4) -0.001(4) -0.003(5)
C17 0.035(4) 0.071(5) 0.064(5) 0.007(4) -0.001(4) -0.001(4)
C13 0.097(6) 0.098(6) 0.069(6) -0.005(6) -0.019(5) 0.004(7)
C22A 0.040(12) 0.164(16) 0.062(12) 0.044(11) -0.008(7) -0.034(11)
C18B 0.110(18) 0.116(17) 0.15(2) 0.074(18) -0.088(17) -0.047(13)
C21A 0.053(11) 0.20(2) 0.059(14) 0.022(13) -0.001(8) -0.043(11)
C19B 0.125(10) 0.18(2) 0.17(2) 0.082(16) -0.106(14) -0.050(14)
C20A 0.071(6) 0.160(10) 0.105(9) 0.015(8) -0.042(6) 0.004(8)
C22B 0.040(12) 0.164(16) 0.062(12) 0.044(11) -0.008(7) -0.034(11)
C18A 0.13(4) 0.16(4) 0.04(2) -0.01(2) 0.03(2) -0.09(3)
C21B 0.053(11) 0.20(2) 0.059(14) 0.022(13) -0.001(8) -0.043(11)
C19A 0.125(10) 0.18(2) 0.17(2) 0.082(16) -0.106(14) -0.050(14)
C20B 0.071(6) 0.160(10) 0.105(9) 0.015(8) -0.042(6) 0.004(8)
C26 0.040(4) 0.074(5) 0.078(6) -0.017(5) 0.011(4) 0.000(4)
C10 0.117(8) 0.072(6) 0.072(6) -0.013(5) 0.027(5) 0.018(6)
C36 0.050(4) 0.058(4) 0.050(4) -0.005(4) 0.011(3) 0.005(4)
C15 0.171(11) 0.275(17) 0.070(7) 0.010(10) -0.055(7) 0.067(13)
C6 0.067(5) 0.050(4) 0.040(4) -0.003(3) 0.012(4) -0.008(4)
O6 0.074(3) 0.054(3) 0.046(3) 0.003(2) 0.005(2) 0.005(3)
C11 0.137(8) 0.079(6) 0.057(5) -0.013(5) -0.008(5) 0.008(6)
C16 0.083(7) 0.154(10) 0.160(10) -0.038(9) 0.018(7) 0.036(7)
C14 0.089(7) 0.140(10) 0.161(10) 0.008(9) -0.002(7) -0.032(7)

loop_
_atom_type_symbol
_atom_type_description
_atom_type_scat_dispersion_real
_atom_type_scat_dispersion_imag
_atom_type_scat_source
C C 0.0033 0.0016 'International Tables Vol C Tables 4.2.6.8 and 6.1.1.4'
H H 0.0000 0.0000 'International Tables Vol C Tables 4.2.6.8 and 6.1.1.4'
O O 0.0106 0.0060 'International Tables Vol C Tables 4.2.6.8 and 6.1.1.4'
P P 0.1023 0.0942 'International Tables Vol C Tables 4.2.6.8 and 6.1.1.4'

loop_
_geom_angle_atom_site_label_1
_geom_angle_atom_site_label_2
_geom_angle_atom_site_label_3
_geom_angle
C2 P1 C5 91.2(3)
C2 P1 C6 106.7(3)
C5 P1 C6 100.9(3)
C2 C3 C4 113.2(5)
C2 C3 C23 123.8(6)
C4 C3 C23 122.9(6)
C32 C31 C30 120.6(6)
C36 C35 C40 117.2(6)
C36 C35 C5 121.5(6)
C40 C35 C5 121.1(6)
C32 C33 C34 120.1(7)
C33 C34 C29 121.1(6)
C30 C29 C34 116.8(6)
C30 C29 C4 123.1(5)
C34 C29 C4 120.1(6)
O6 C7 C8 110.8(6)
O6 C7 C12 107.9(5)
C8 C7 C12 110.7(6)
C31 C32 C33 120.2(6)
C37 C38 C39 121.1(7)
C4 C5 C35 129.1(6)
C4 C5 P1 110.6(4)
C35 C5 P1 120.2(4)
C26 C25 C24 120.3(7)
C39 C40 C35 120.8(7)
C7 C8 C9 110.4(7)
C38 C39 C40 119.3(7)
C26 C27 C28 119.4(7)
C31 C30 C29 121.2(6)
C38 C37 C36 120.1(7)
C5 C4 C29 124.1(5)
C5 C4 C3 113.2(6)
C29 C4 C3 122.8(5)
C3 C2 C17 127.6(6)
C3 C2 P1 110.4(5)
C17 C2 P1 120.9(5)
C28 C23 C24 118.1(6)
C28 C23 C3 120.6(6)
C24 C23 C3 121.3(6)
C23 C28 C27 121.1(6)
C10 C9 C8 109.6(7)
C10 C9 C16 110.2(7)
C8 C9 C16 112.3(8)
C25 C24 C23 120.9(7)
C7 C12 C11 108.6(6)
C7 C12 C13 112.7(6)
C11 C12 C13 114.0(7)
C22B C17 C18B 119(3)
C22A C17 C18A 114(2)
C22B C17 C2 120(2)
C18B C17 C2 119.2(12)
C22A C17 C2 123.6(9)
C18A C17 C2 122(2)
C14 C13 C15 112.0(10)
C14 C13 C12 113.6(8)
C15 C13 C12 112.1(7)
C21A C22A C17 122.1(15)
C17 C18B C19B 122(3)
C22A C21A C20A 120.4(15)
C20B C19B C18B 119(3)
C19A C20A C21A 122(4)
C17 C22B C21B 122(4)
C19A C18A C17 120(5)
C20B C21B C22B 120(4)
C20A C19A C18A 121(7)
C21B C20B C19B 116(3)
C25 C26 C27 120.2(7)
C9 C10 C11 111.6(6)
C35 C36 C37 121.5(7)
O6 C6 P1 114.8(4)
C6 O6 C7 115.7(5)
C12 C11 C10 113.3(7)

loop_
_geom_bond_atom_site_label_1
_geom_bond_atom_site_label_2
_geom_bond_distance
P1 C2 1.781(6)
P1 C5 1.789(6)
P1 C6 1.864(6)
C3 C2 1.369(8)
C3 C4 1.476(8)
C3 C23 1.487(8)
C31 C32 1.364(9)
C31 C30 1.372(8)
C35 C36 1.382(9)
C35 C40 1.403(9)
C35 C5 1.470(8)
C33 C32 1.372(9)
C33 C34 1.378(7)
C34 C29 1.408(8)
C29 C30 1.402(8)
C29 C4 1.473(8)
C7 O6 1.443(8)
C7 C8 1.510(9)
C7 C12 1.515(9)
C38 C37 1.345(11)
C38 C39 1.371(11)
C5 C4 1.363(8)
C25 C26 1.366(10)
C25 C24 1.377(9)
C40 C39 1.393(9)
C8 C9 1.521(11)
C27 C26 1.376(10)
C27 C28 1.400(8)
C37 C36 1.387(8)
C2 C17 1.490(9)
C23 C28 1.373(8)
C23 C24 1.396(9)
C9 C10 1.504(10)
C9 C16 1.524(10)
C12 C11 1.516(11)
C12 C13 1.536(10)
C17 C22B 1.24(5)
C17 C18B 1.33(2)
C17 C22A 1.400(18)
C17 C18A 1.47(5)
C13 C14 1.516(12)
C13 C15 1.517(10)
C22A C21A 1.34(3)
C18B C19B 1.43(2)
C21A C20A 1.405(17)
C19B C20B 1.36(2)
C20A C19A 1.26(7)
C22B C21B 1.46(6)
C18A C19A 1.39(2)
C21B C20B 1.35(6)
C10 C11 1.520(10)
C6 O6 1.414(7)
